data_1543243
loop_
_publ_author_name
'Baillargeon, Pierre'
'Caron-Duval, \'Edouard'
'Pellerin, \'Emilie'
'Gagn\'e, Simon'
'Dory, Yves'

_publ_section_title
;
 Isomorphous Crystals from Diynes and Bromodiynes Involved in Hydrogen and
 Halogen Bonds
;
_journal_issue 4
_journal_name_full Crystals
_journal_page_first 37
_journal_paper_doi 10.3390/cryst6040037
_journal_volume 6
_journal_year 2016
_chemical_compound_source 'synthesis as described'
_chemical_formula_moiety 'C10 H13 N1 O2'
_chemical_formula_sum 'C10 H13 N O2'
_chemical_formula_weight 179.21
_chemical_name_systematic
;
 ?
;
_space_group_IT_number 14
_symmetry_cell_setting monoclinic
_symmetry_Int_Tables_number 14
_symmetry_space_group_name_Hall '-P 2ybc'
_symmetry_space_group_name_H-M 'P 1 21/c 1'
_atom_sites_solution_hydrogens geom
_atom_sites_solution_primary direct
_atom_sites_solution_secondary difmap
_audit_conform_dict_location ftp://ftp.iucr.org/pub/cif_core.dic
_audit_conform_dict_name cif_core.dic
_audit_conform_dict_version 2.4
_audit_creation_date 2013-04-10T08:56:03-00:00
_audit_creation_method 'WinGX routine CIF_UPDATE'
_cell_angle_alpha 90
_cell_angle_beta 102.497(5)
_cell_angle_gamma 90
_cell_formula_units_Z 4
_cell_length_a 9.3613(15)
_cell_length_b 9.3135(14)
_cell_length_c 11.8981(19)
_cell_measurement_reflns_used 7474
_cell_measurement_temperature 173(2)
_cell_measurement_theta_max 68.4549
_cell_measurement_theta_min 4.8389
_cell_measurement_wavelength 1.54186
_cell_volume 1012.8(3)
_computing_cell_refinement 'SAINT V8.27B integration software'
_computing_data_collection 'Bruker APEX2 software'
_computing_data_reduction 'SORTAV (Blessing, 1995)'
_computing_molecular_graphics 'Ortep-3 for Windows (Farrugia, 1997)'
_computing_publication_material 'WinGX publication routines (Farrugia, 1999)'
_computing_structure_refinement 'SHELXL-97 (Sheldrick, 2008)'
_diffrn_ambient_temperature 173(2)
_diffrn_detector 'APEX-II CCD'
_diffrn_measured_fraction_theta_full 0.99
_diffrn_measured_fraction_theta_max 0.99
_diffrn_measurement_device '\k-geometry diffractometer'
_diffrn_measurement_device_type 'Bruker APEX-II'
_diffrn_measurement_method '\f or \w oscillation scans'
_diffrn_orient_matrix_type 'x-axis to radiation source'
_diffrn_orient_matrix_UB_11 0.106398
_diffrn_orient_matrix_UB_12 0.241352E-1
_diffrn_orient_matrix_UB_13 0.12903E-1
_diffrn_orient_matrix_UB_21 0.20458E-1
_diffrn_orient_matrix_UB_22 -0.628216E-1
_diffrn_orient_matrix_UB_23 0.698445E-1
_diffrn_orient_matrix_UB_31 0.152919E-1
_diffrn_orient_matrix_UB_32 -0.838841E-1
_diffrn_orient_matrix_UB_33 -0.485947E-1
_diffrn_radiation_monochromator graphite
_diffrn_radiation_probe x-ray
_diffrn_radiation_type CuK\a
_diffrn_radiation_wavelength 1.54178
_diffrn_reflns_av_R_equivalents 0.0403
_diffrn_reflns_av_unetI/netI 0.0414
_diffrn_reflns_limit_h_max 11
_diffrn_reflns_limit_h_min -11
_diffrn_reflns_limit_k_max 9
_diffrn_reflns_limit_k_min -11
_diffrn_reflns_limit_l_max 12
_diffrn_reflns_limit_l_min -14
_diffrn_reflns_number 5204
_diffrn_reflns_reduction_process
;
 Scaled and merged with Sortav
 R.H. Blessing, (1987) Cryst. Rev. 1, 3-58
 R.H. Blessing, (1989) J. Appl. Cryst. 22, 396-397
;
_diffrn_reflns_theta_full 68.5
_diffrn_reflns_theta_max 68.5
_diffrn_reflns_theta_min 4.84
_diffrn_source 'sealed x-ray tube'
_exptl_absorpt_coefficient_mu 0.667
_exptl_absorpt_correction_T_max 0.753
_exptl_absorpt_correction_T_min 0.644
_exptl_absorpt_correction_type multi-scan
_exptl_absorpt_process_details
;
SADABS-2012/1 - Bruker AXS area detector scaling and absorption correction
;
_exptl_crystal_colour colourless
_exptl_crystal_density_diffrn 1.175
_exptl_crystal_density_method 'not measured'
_exptl_crystal_description needle
_exptl_crystal_F_000 384
_exptl_crystal_size_max 0.28
_exptl_crystal_size_mid 0.1
_exptl_crystal_size_min 0.05
_refine_diff_density_max 0.17
_refine_diff_density_min -0.17
_refine_diff_density_rms 0.038
_refine_ls_extinction_coef 0.0050(6)
_refine_ls_extinction_expression Fc^*^=kFc[1+0.001xFc^2^\l^3^/sin(2\q)]^-1/4^
_refine_ls_extinction_method SHELXL
_refine_ls_goodness_of_fit_ref 1.027
_refine_ls_hydrogen_treatment constr
_refine_ls_matrix_type full
_refine_ls_number_parameters 122
_refine_ls_number_reflns 1848
_refine_ls_number_restraints 0
_refine_ls_restrained_S_all 1.027
_refine_ls_R_factor_all 0.0541
_refine_ls_R_factor_gt 0.0382
_refine_ls_shift/su_max 0.01
_refine_ls_shift/su_mean 0.002
_refine_ls_structure_factor_coef Fsqd
_refine_ls_weighting_details 'calc w=1/[\s^2^(Fo^2^)+(0.0356P)^2^+0.1910P] where P=(Fo^2^+2Fc^2^)/3'
_refine_ls_weighting_scheme calc
_refine_ls_wR_factor_gt 0.084
_refine_ls_wR_factor_ref 0.0915
_reflns_number_gt 1409
_reflns_number_total 1848
_reflns_threshold_expression >2\s(I)
_cod_data_source_file Crystals_06-00037.cif
_cod_data_source_block cu_dory_pbesnhdiyne_0m
_cod_original_sg_symbol_H-M 'P 21/c'
_cod_database_code 1543243

loop_
_symmetry_equiv_pos_as_xyz
'x, y, z'
'-x, y+1/2, -z+1/2'
'-x, -y, -z'
'x, -y-1/2, z-1/2'

loop_
_atom_site_label
_atom_site_type_symbol
_atom_site_fract_x
_atom_site_fract_y
_atom_site_fract_z
_atom_site_U_iso_or_equiv
_atom_site_adp_type
_atom_site_occupancy
_atom_site_symmetry_multiplicity
_atom_site_calc_flag
_atom_site_refinement_flags
C1 C 0.22271(16) 0.87948(16) 0.97484(12) 0.0293(4) Uani 1 1 d .
C2 C 0.32477(17) 0.78169(18) 0.92805(15) 0.0368(4) Uani 1 1 d .
H9 H 0.4059 0.7528 0.9907 0.055 Uiso 1 1 calc R
H10 H 0.3634 0.8326 0.869 0.055 Uiso 1 1 calc R
H11 H 0.2712 0.6962 0.8941 0.055 Uiso 1 1 calc R
C3 C 0.29990(18) 1.01637(18) 1.02400(15) 0.0388(4) Uani 1 1 d .
H1 H 0.23 1.0799 1.0498 0.058 Uiso 1 1 calc R
H7 H 0.3399 1.0649 0.9645 0.058 Uiso 1 1 calc R
H8 H 0.3797 0.9926 1.0894 0.058 Uiso 1 1 calc R
C4 C 0.15163(19) 0.8066(2) 1.06278(14) 0.0410(4) Uani 1 1 d .
H3 H 0.2255 0.7889 1.1334 0.062 Uiso 1 1 calc R
H12 H 0.1088 0.715 1.0316 0.062 Uiso 1 1 calc R
H13 H 0.0747 0.8686 1.0801 0.062 Uiso 1 1 calc R
C5 C 0.01427(15) 0.84814(15) 0.80913(13) 0.0261(3) Uani 1 1 d .
C6 C -0.17661(16) 0.85516(17) 0.63405(14) 0.0348(4) Uani 1 1 d .
H5 H -0.1691 0.7495 0.6422 0.042 Uiso 1 1 calc R
H6 H -0.1653 0.8801 0.5556 0.042 Uiso 1 1 calc R
C7 C -0.32226(17) 0.90106(17) 0.64759(13) 0.0325(4) Uani 1 1 d .
C8 C -0.43745(17) 0.94867(17) 0.65721(13) 0.0331(4) Uani 1 1 d .
C9 C -0.56885(18) 1.00908(18) 0.66758(14) 0.0363(4) Uani 1 1 d .
C10 C -0.6809(2) 1.0629(2) 0.67699(15) 0.0463(5) Uani 1 1 d .
H2 H -0.7705 1.1058 0.6845 0.056 Uiso 1 1 calc R
N1 N -0.05921(13) 0.92093(13) 0.71743(11) 0.0309(3) Uani 1 1 d .
H4 H -0.0355 1.0108 0.7077 0.037 Uiso 1 1 calc R
O1 O 0.10993(10) 0.93585(10) 0.87716(9) 0.0287(3) Uani 1 1 d .
O2 O -0.00415(11) 0.72098(11) 0.82790(9) 0.0348(3) Uani 1 1 d .

loop_
_atom_site_aniso_label
_atom_site_aniso_U_11
_atom_site_aniso_U_22
_atom_site_aniso_U_33
_atom_site_aniso_U_23
_atom_site_aniso_U_13
_atom_site_aniso_U_12
C1 0.0255(8) 0.0321(8) 0.0277(8) 0.0035(7) 0.0001(6) 0.0048(7)
C2 0.0285(9) 0.0381(9) 0.0425(10) 0.0011(8) 0.0046(7) 0.0072(7)
C3 0.0351(9) 0.0384(9) 0.0372(9) -0.0033(8) -0.0050(8) -0.0011(7)
C4 0.0412(10) 0.0462(10) 0.0364(10) 0.0056(8) 0.0099(8) 0.0049(8)
C5 0.0212(8) 0.0253(8) 0.0319(8) -0.0036(6) 0.0056(6) 0.0002(6)
C6 0.0286(9) 0.0384(9) 0.0337(9) -0.0074(7) -0.0012(7) -0.0009(7)
C7 0.0314(9) 0.0305(8) 0.0316(8) -0.0030(7) -0.0021(7) -0.0041(7)
C8 0.0319(9) 0.0325(9) 0.0322(9) -0.0006(7) 0.0011(7) -0.0041(7)
C9 0.0336(9) 0.0419(10) 0.0314(9) -0.0008(7) 0.0025(7) -0.0022(8)
C10 0.0389(10) 0.0547(12) 0.0456(11) -0.0007(9) 0.0096(8) 0.0034(9)
N1 0.0279(7) 0.0256(7) 0.0350(8) -0.0017(6) -0.0024(6) -0.0031(5)
O1 0.0241(6) 0.0246(5) 0.0331(6) 0.0003(4) -0.0033(4) 0.0007(4)
O2 0.0341(6) 0.0242(6) 0.0446(7) -0.0002(5) 0.0052(5) -0.0028(5)

loop_
_atom_type_symbol
_atom_type_description
_atom_type_scat_dispersion_real
_atom_type_scat_dispersion_imag
_atom_type_scat_source
C C 0.0181 0.0091 'International Tables Vol C Tables 4.2.6.8 and 6.1.1.4'
H H 0 0 'International Tables Vol C Tables 4.2.6.8 and 6.1.1.4'
N N 0.0311 0.018 'International Tables Vol C Tables 4.2.6.8 and 6.1.1.4'
O O 0.0492 0.0322 'International Tables Vol C Tables 4.2.6.8 and 6.1.1.4'

loop_
_geom_angle_atom_site_label_1
_geom_angle_atom_site_label_2
_geom_angle_atom_site_label_3
_geom_angle
O1 C1 C2 108.88(12)
O1 C1 C4 110.74(12)
C2 C1 C4 113.02(13)
O1 C1 C3 101.70(11)
C2 C1 C3 111.22(13)
C4 C1 C3 110.69(13)
C1 C2 H9 109.5
C1 C2 H10 109.5
H9 C2 H10 109.5
C1 C2 H11 109.5
H9 C2 H11 109.5
H10 C2 H11 109.5
C1 C3 H1 109.5
C1 C3 H7 109.5
H1 C3 H7 109.5
C1 C3 H8 109.5
H1 C3 H8 109.5
H7 C3 H8 109.5
C1 C4 H3 109.5
C1 C4 H12 109.5
H3 C4 H12 109.5
C1 C4 H13 109.5
H3 C4 H13 109.5
H12 C4 H13 109.5
O2 C5 N1 124.74(14)
O2 C5 O1 125.39(13)
N1 C5 O1 109.88(12)
N1 C6 C7 112.72(13)
N1 C6 H5 109
C7 C6 H5 109
N1 C6 H6 109
C7 C6 H6 109
H5 C6 H6 107.8
C8 C7 C6 175.07(17)
C7 C8 C9 177.76(17)
C10 C9 C8 179.06(19)
C9 C10 H2 180
C5 N1 C6 121.56(13)
C5 N1 H4 119.2
C6 N1 H4 119.2
C5 O1 C1 121.57(11)

loop_
_geom_bond_atom_site_label_1
_geom_bond_atom_site_label_2
_geom_bond_distance
C1 O1 1.4866(17)
C1 C2 1.511(2)
C1 C4 1.517(2)
C1 C3 1.519(2)
C2 H9 0.98
C2 H10 0.98
C2 H11 0.98
C3 H1 0.98
C3 H7 0.98
C3 H8 0.98
C4 H3 0.98
C4 H12 0.98
C4 H13 0.98
C5 O2 1.2243(17)
C5 N1 1.3410(18)
C5 O1 1.3456(17)
C6 N1 1.4476(19)
C6 C7 1.471(2)
C6 H5 0.99
C6 H6 0.99
C7 C8 1.194(2)
C8 C9 1.382(2)
C9 C10 1.190(2)
C10 H2 0.95
N1 H4 0.88

loop_
_geom_torsion_atom_site_label_1
_geom_torsion_atom_site_label_2
_geom_torsion_atom_site_label_3
_geom_torsion_atom_site_label_4
_geom_torsion
N1 C6 C7 C8 59.5(19)
C6 C7 C8 C9 0(6)
C7 C8 C9 C10 -27(15)
O2 C5 N1 C6 4.0(2)
O1 C5 N1 C6 -175.58(12)
C7 C6 N1 C5 103.25(17)
O2 C5 O1 C1 10.4(2)
N1 C5 O1 C1 -170.00(11)
C2 C1 O1 C5 63.05(16)
C4 C1 O1 C5 -61.80(17)
C3 C1 O1 C5 -179.47(12)
